data_1568715
loop_
_publ_author_name
'Ding, Huangting'
'Sun, Yitong'
'Tang, Meng'
'Wen, Jingyi'
'Yue, Shiwen'
'Peng, Ye'
'Li, Fei'
'Zheng, Liyan'
'Wang, Suning'
'Shi, Yonggang'
'Cao, Qiue'

_publ_section_title
;
 Time-dependent photo-activated aminoborane room-temperature
 phosphorescence materials with unprecedented properties: simple,
 versatile, multicolor-tuneable, water resistance, optical information
 writing/erasing, and multilevel data encryption.
;
_journal_issue 17
_journal_name_full 'Chemical science'
_journal_page_first 4633
_journal_page_last 4640
_journal_paper_doi 10.1039/d3sc00568b
_journal_volume 14
_journal_year 2023
_chemical_formula_moiety 'C D Cl3 , C39 H41 B N2'
_chemical_formula_sum 'C40 H41 B Cl3 D N2'
_chemical_formula_weight 668.92
_space_group_crystal_system triclinic
_space_group_IT_number 2
_space_group_name_Hall '-P 1'
_space_group_name_H-M_alt 'P -1'
_atom_sites_solution_hydrogens geom
_atom_sites_solution_primary dual
_audit_creation_date 2021-12-07
_audit_creation_method
;
Olex2 1.2
(compiled 2018.05.29 svn.r3508 for OlexSys, GUI svn.r5506)
;
_audit_update_record
;
2023-01-12 deposited with the CCDC.	2023-03-27 downloaded from the CCDC.
;
_cell_angle_alpha 68.839(4)
_cell_angle_beta 87.111(3)
_cell_angle_gamma 78.724(3)
_cell_formula_units_Z 2
_cell_length_a 8.5734(3)
_cell_length_b 14.7640(5)
_cell_length_c 15.2580(6)
_cell_measurement_reflns_used 12693
_cell_measurement_temperature 100.00(10)
_cell_measurement_theta_max 29.0920
_cell_measurement_theta_min 1.6650
_cell_volume 1765.90(12)
_computing_molecular_graphics 'Olex2 (Dolomanov et al., 2009)'
_computing_publication_material 'Olex2 (Dolomanov et al., 2009)'
_computing_structure_refinement 'ShelXL (Sheldrick, 2015)'
_computing_structure_solution 'ShelXT (Sheldrick, 2015)'
_diffrn_ambient_temperature 100.00(10)
_diffrn_measured_fraction_theta_full 1.000
_diffrn_measured_fraction_theta_max 0.813
_diffrn_measurement_device_type 'Bruker APEX-II CCD'
_diffrn_measurement_method '\f and \w scans'
_diffrn_radiation_type MoK\a
_diffrn_radiation_wavelength 0.71073
_diffrn_reflns_av_R_equivalents 0.0571
_diffrn_reflns_av_unetI/netI 0.0603
_diffrn_reflns_Laue_measured_fraction_full 1.000
_diffrn_reflns_Laue_measured_fraction_max 0.813
_diffrn_reflns_limit_h_max 10
_diffrn_reflns_limit_h_min -11
_diffrn_reflns_limit_k_max 20
_diffrn_reflns_limit_k_min -18
_diffrn_reflns_limit_l_max 15
_diffrn_reflns_limit_l_min -20
_diffrn_reflns_number 23874
_diffrn_reflns_point_group_measured_fraction_full 1.000
_diffrn_reflns_point_group_measured_fraction_max 0.813
_diffrn_reflns_theta_full 25.242
_diffrn_reflns_theta_max 29.511
_diffrn_reflns_theta_min 1.507
_diffrn_standards_number 0
_exptl_absorpt_coefficient_mu 0.291
_exptl_absorpt_correction_T_max 1.00000
_exptl_absorpt_correction_T_min 0.83623
_exptl_absorpt_correction_type multi-scan
_exptl_absorpt_process_details
;
Empirical correction (ABSPACK) includes:
- Absorption correction using spherical harmonics
- Frame scaling
;
_exptl_crystal_colour 'clear light colourless'
_exptl_crystal_colour_lustre clear
_exptl_crystal_colour_modifier light
_exptl_crystal_colour_primary colourless
_exptl_crystal_density_diffrn 1.258
_exptl_crystal_description block
_exptl_crystal_F_000 704
_refine_diff_density_max 1.461
_refine_diff_density_min -1.123
_refine_diff_density_rms 0.118
_refine_ls_extinction_method none
_refine_ls_goodness_of_fit_ref 1.077
_refine_ls_hydrogen_treatment constr
_refine_ls_matrix_type full
_refine_ls_number_parameters 423
_refine_ls_number_reflns 8016
_refine_ls_number_restraints 0
_refine_ls_restrained_S_all 1.077
_refine_ls_R_factor_all 0.1305
_refine_ls_R_factor_gt 0.1117
_refine_ls_shift/su_max 0.000
_refine_ls_shift/su_mean 0.000
_refine_ls_structure_factor_coef Fsqd
_refine_ls_weighting_details 'w=1/[\s^2^(Fo^2^)+(0.1126P)^2^+14.6191P] where P=(Fo^2^+2Fc^2^)/3'
_refine_ls_weighting_scheme calc
_refine_ls_wR_factor_gt 0.3332
_refine_ls_wR_factor_ref 0.3422
_reflns_Friedel_coverage 0.000
_reflns_number_gt 6077
_reflns_number_total 9855
_reflns_threshold_expression 'I > 2\s(I)'
_cod_data_source_file d3sc00568b2.cif
_cod_data_source_block 1
_cod_depositor_comments 'Adding full bibliography for 1568711--1568715.cif.'
_cod_original_formula_sum ' C D Cl3 , C39 H41 B N2'
_cod_database_code 1568715
_shelx_shelxl_version_number 2018/3
_shelx_space_group_comment
;
The symmetry employed for this shelxl refinement is uniquely defined
by the following loop, which should always be used as a source of
symmetry information in preference to the above space-group names.
They are only intended as comments.
;
_shelx_estimated_absorpt_t_max 1.00000
_shelx_estimated_absorpt_t_min 0.83623
_olex2_refinement_description
;
1. Fixed Uiso
 At 1.2 times of:
  All C(H) groups, All C(H,H) groups
 At 1.5 times of:
  All C(H,H,H) groups
2.a Ternary CH refined with riding coordinates:
 C21(D21)
2.b Secondary CH2 refined with riding coordinates:
 C20(H20a,H20b)
2.c Aromatic/amide H refined with riding coordinates:
 C007(H007), C00A(H00A), C00E(H00E), C00F(H00F), C00L(H00L), C00N(H00N),
 C00O(H00O), C00P(H00P), C00V(H00V), C010(H010), C011(H011), C012(H012),
 C013(H013), C014(H014), C016(H016)
2.d Idealised Me refined as rotating group:
 C00S(H00b,H00c,H00d), C00U(H00g,H00h,H00i), C00W(H00j,H00k,H00m), C00Y(H00q,
 H00r,H00s), C00Z(H00t,H00u,H00w), C015(H01a,H01b,H01c), C017(H01d,H01e,H01f),
 C019(H01g,H01h,H01i)
;
_olex2_submission_special_instructions 'No special instructions were received'

loop_
_space_group_symop_operation_xyz
'x, y, z'
'-x, -y, -z'

loop_
_atom_site_label
_atom_site_type_symbol
_atom_site_fract_x
_atom_site_fract_y
_atom_site_fract_z
_atom_site_U_iso_or_equiv
_atom_site_adp_type
_atom_site_occupancy
_atom_site_site_symmetry_order
_atom_site_calc_flag
_atom_site_refinement_flags_posn
_atom_site_refinement_flags_adp
_atom_site_refinement_flags_occupancy
_atom_site_disorder_assembly
_atom_site_disorder_group
Cl3 Cl 0.4558(2) 0.25616(13) 0.84175(15) 0.0535(5) Uani 1 1 d . . . . .
Cl2 Cl 0.2255(3) 0.17322(14) 0.97468(13) 0.0538(5) Uani 1 1 d . . . . .
Cl1 Cl 0.1954(3) 0.19992(17) 0.77805(15) 0.0660(6) Uani 1 1 d . . . . .
N004 N 0.4178(5) 0.8606(3) 0.4902(3) 0.0228(9) Uani 1 1 d . . . . .
N005 N 0.7277(5) 0.5279(4) 0.5209(3) 0.0277(10) Uani 1 1 d . . . . .
C006 C 0.3927(6) 0.7331(4) 0.8288(4) 0.0214(10) Uani 1 1 d . . . . .
C007 C -0.1072(6) 0.4994(4) 0.7738(4) 0.0241(11) Uani 1 1 d . . . . .
H007 H -0.188872 0.500101 0.735537 0.029 Uiso 1 1 calc R . . . .
C008 C -0.0071(6) 0.5676(4) 0.7383(4) 0.0208(10) Uani 1 1 d . . . . .
C009 C 0.1171(6) 0.5690(4) 0.7947(4) 0.0200(10) Uani 1 1 d . . . . .
C00A C 0.0341(6) 0.4319(4) 0.9206(4) 0.0270(11) Uani 1 1 d . . . . .
H00A H 0.047114 0.387403 0.982287 0.032 Uiso 1 1 calc R . . . .
C00B C 0.1374(6) 0.4981(4) 0.8866(4) 0.0229(10) Uani 1 1 d . . . . .
C00C C 0.6029(5) 0.5569(4) 0.5707(4) 0.0219(10) Uani 1 1 d . . . . .
C00D C 0.4227(5) 0.6898(4) 0.6038(4) 0.0202(10) Uani 1 1 d . . . . .
C00E C 0.1149(7) 0.8505(4) 0.8597(4) 0.0259(11) Uani 1 1 d . . . . .
H00E H 0.022629 0.891466 0.867895 0.031 Uiso 1 1 calc R . . . .
C00F C 0.5400(6) 0.6578(4) 0.5507(4) 0.0228(10) Uani 1 1 d . . . . .
H00F H 0.578942 0.704537 0.499936 0.027 Uiso 1 1 calc R . . . .
C00G C 0.2446(6) 0.7251(4) 0.7963(3) 0.0201(10) Uani 1 1 d . . . . .
C00H C 0.5606(6) 0.8945(4) 0.4769(4) 0.0235(10) Uani 1 1 d . . . . .
C00I C 0.1053(6) 0.7875(4) 0.8124(4) 0.0219(10) Uani 1 1 d . . . . .
C00J C 0.3539(6) 0.6218(4) 0.6792(4) 0.0200(10) Uani 1 1 d . . . . .
C00K C 0.4476(6) 0.9318(4) 0.3323(4) 0.0250(11) Uani 1 1 d . . . . .
C00L C 0.5339(6) 0.4886(4) 0.6436(4) 0.0240(11) Uani 1 1 d . . . . .
H00L H 0.570852 0.421189 0.658183 0.029 Uiso 1 1 calc R . . . .
C00M C 0.5827(6) 0.9398(4) 0.3799(4) 0.0242(11) Uani 1 1 d . . . . .
C00N C 0.4118(6) 0.5207(4) 0.6938(4) 0.0227(10) Uani 1 1 d . . . . .
H00N H 0.365044 0.473549 0.739753 0.027 Uiso 1 1 calc R . . . .
C00O C 0.3951(6) 0.7953(4) 0.8788(4) 0.0261(11) Uani 1 1 d . . . . .
H00O H 0.492144 0.797231 0.901987 0.031 Uiso 1 1 calc R . . . .
C00P C 0.6708(7) 0.8879(4) 0.5438(4) 0.0272(11) Uani 1 1 d . . . . .
H00P H 0.655474 0.857381 0.607701 0.033 Uiso 1 1 calc R . . . .
C00Q C 0.3517(6) 0.8802(4) 0.4032(4) 0.0246(11) Uani 1 1 d . . . . .
C20 C 0.3618(6) 0.8004(4) 0.5796(4) 0.0248(11) Uani 1 1 d . . . . .
H20A H 0.246436 0.813378 0.577866 0.030 Uiso 1 1 calc R . . . .
H20B H 0.395805 0.819725 0.628922 0.030 Uiso 1 1 calc R . . . .
C00S C -0.0421(6) 0.6417(4) 0.6400(4) 0.0257(11) Uani 1 1 d . . . . .
H00B H -0.070950 0.609471 0.600389 0.039 Uiso 1 1 calc GR . . . .
H00C H 0.050671 0.669195 0.615994 0.039 Uiso 1 1 calc GR . . . .
H00D H -0.128443 0.693668 0.640990 0.039 Uiso 1 1 calc GR . . . .
C00T C -0.0882(6) 0.4304(4) 0.8648(4) 0.0277(11) Uani 1 1 d . . . . .
C00U C -0.0571(6) 0.7874(4) 0.7783(4) 0.0284(12) Uani 1 1 d . . . . .
H00G H -0.088721 0.725781 0.813868 0.043 Uiso 1 1 calc GR . . . .
H00H H -0.052917 0.795558 0.712941 0.043 Uiso 1 1 calc GR . . . .
H00I H -0.132842 0.840901 0.786368 0.043 Uiso 1 1 calc GR . . . .
C00V C 0.4029(7) 0.9611(4) 0.2384(4) 0.0308(12) Uani 1 1 d . . . . .
H00V H 0.465296 0.995310 0.191163 0.037 Uiso 1 1 calc R . . . .
C00W C 0.2755(7) 0.4894(5) 0.9486(4) 0.0302(12) Uani 1 1 d . . . . .
H00J H 0.368187 0.449589 0.933937 0.045 Uiso 1 1 calc GR . . . .
H00K H 0.249899 0.459069 1.013304 0.045 Uiso 1 1 calc GR . . . .
H00M H 0.296234 0.554131 0.937891 0.045 Uiso 1 1 calc GR . . . .
C00X C 0.2590(7) 0.8543(4) 0.8953(4) 0.0270(11) Uani 1 1 d . . . . .
C00Y C 0.5507(6) 0.6736(4) 0.8151(4) 0.0277(11) Uani 1 1 d . . . . .
H00Q H 0.542910 0.605104 0.834461 0.042 Uiso 1 1 calc GR . . . .
H00R H 0.631676 0.680427 0.852175 0.042 Uiso 1 1 calc GR . . . .
H00S H 0.577574 0.697334 0.749932 0.042 Uiso 1 1 calc GR . . . .
C00Z C 0.7720(7) 0.5976(5) 0.4334(4) 0.0311(12) Uani 1 1 d . . . . .
H00T H 0.680420 0.627186 0.392092 0.047 Uiso 1 1 calc GR . . . .
H00U H 0.852686 0.563535 0.404312 0.047 Uiso 1 1 calc GR . . . .
H00W H 0.812372 0.648154 0.445696 0.047 Uiso 1 1 calc GR . . . .
C010 C 0.7195(7) 0.9803(4) 0.3492(4) 0.0308(12) Uani 1 1 d . . . . .
H010 H 0.736204 1.010727 0.285434 0.037 Uiso 1 1 calc R . . . .
C011 C 0.2646(7) 0.9388(5) 0.2161(5) 0.0366(14) Uani 1 1 d . . . . .
H011 H 0.233614 0.958136 0.153476 0.044 Uiso 1 1 calc R . . . .
C012 C 0.2109(7) 0.8575(4) 0.3806(5) 0.0318(12) Uani 1 1 d . . . . .
H012 H 0.147252 0.823675 0.427292 0.038 Uiso 1 1 calc R . . . .
C013 C 0.8046(7) 0.9289(4) 0.5110(5) 0.0332(13) Uani 1 1 d . . . . .
H013 H 0.880272 0.926124 0.553921 0.040 Uiso 1 1 calc R . . . .
C014 C 0.1706(7) 0.8872(5) 0.2870(5) 0.0397(15) Uani 1 1 d . . . . .
H014 H 0.078235 0.872632 0.270293 0.048 Uiso 1 1 calc R . . . .
C015 C 0.7867(7) 0.4232(5) 0.5422(4) 0.0324(13) Uani 1 1 d . . . . .
H01A H 0.812641 0.391363 0.608051 0.049 Uiso 1 1 calc GR . . . .
H01B H 0.880214 0.414333 0.506520 0.049 Uiso 1 1 calc GR . . . .
H01C H 0.706415 0.394481 0.525954 0.049 Uiso 1 1 calc GR . . . .
C016 C 0.8280(7) 0.9740(4) 0.4152(5) 0.0340(13) Uani 1 1 d . . . . .
H016 H 0.919166 1.000462 0.395569 0.041 Uiso 1 1 calc R . . . .
C017 C -0.1984(8) 0.3570(5) 0.9016(5) 0.0401(15) Uani 1 1 d . . . . .
H01D H -0.306332 0.390577 0.884454 0.060 Uiso 1 1 calc GR . . . .
H01E H -0.187457 0.327487 0.968785 0.060 Uiso 1 1 calc GR . . . .
H01F H -0.171294 0.306450 0.874782 0.060 Uiso 1 1 calc GR . . . .
C21 C 0.2544(7) 0.2479(5) 0.8585(5) 0.0368(14) Uani 1 1 d . . . . .
D21 D 0.191233 0.314350 0.846073 0.044 Uiso 1 1 calc R . . . .
C019 C 0.2620(9) 0.9199(5) 0.9514(5) 0.0398(14) Uani 1 1 d . . . . .
H01G H 0.212395 0.986536 0.915093 0.060 Uiso 1 1 calc GR . . . .
H01H H 0.370194 0.918414 0.966181 0.060 Uiso 1 1 calc GR . . . .
H01I H 0.205250 0.896501 1.008514 0.060 Uiso 1 1 calc GR . . . .
B19 B 0.2367(7) 0.6434(4) 0.7540(4) 0.0212(11) Uani 1 1 d . . . . .

loop_
_atom_site_aniso_label
_atom_site_aniso_U_11
_atom_site_aniso_U_22
_atom_site_aniso_U_33
_atom_site_aniso_U_23
_atom_site_aniso_U_13
_atom_site_aniso_U_12
Cl3 0.0317(8) 0.0385(9) 0.0754(13) -0.0037(8) 0.0009(8) -0.0051(7)
Cl2 0.0720(13) 0.0471(10) 0.0454(10) -0.0169(8) 0.0181(9) -0.0225(9)
Cl1 0.0885(16) 0.0661(13) 0.0525(11) -0.0177(10) -0.0083(10) -0.0400(12)
N004 0.018(2) 0.020(2) 0.029(2) -0.0077(18) 0.0019(17) -0.0025(16)
N005 0.018(2) 0.031(2) 0.037(3) -0.018(2) 0.0026(18) -0.0004(18)
C006 0.017(2) 0.021(2) 0.024(2) -0.005(2) -0.0015(18) -0.0058(19)
C007 0.013(2) 0.026(3) 0.037(3) -0.014(2) 0.0030(19) -0.0062(19)
C008 0.017(2) 0.021(2) 0.025(2) -0.010(2) 0.0010(18) -0.0014(18)
C009 0.018(2) 0.018(2) 0.026(2) -0.010(2) 0.0020(18) -0.0031(18)
C00A 0.025(3) 0.022(3) 0.029(3) -0.004(2) 0.003(2) -0.004(2)
C00B 0.019(2) 0.021(2) 0.027(3) -0.008(2) 0.0010(19) -0.0022(19)
C00C 0.011(2) 0.027(3) 0.031(3) -0.016(2) -0.0013(18) -0.0010(18)
C00D 0.012(2) 0.022(2) 0.026(2) -0.009(2) -0.0007(18) -0.0019(18)
C00E 0.028(3) 0.021(2) 0.026(3) -0.007(2) 0.004(2) -0.002(2)
C00F 0.017(2) 0.026(3) 0.028(3) -0.012(2) 0.0019(19) -0.0051(19)
C00G 0.018(2) 0.020(2) 0.022(2) -0.0054(19) 0.0006(18) -0.0059(18)
C00H 0.018(2) 0.019(2) 0.033(3) -0.009(2) 0.000(2) -0.0010(18)
C00I 0.019(2) 0.022(2) 0.023(2) -0.006(2) 0.0006(18) -0.0033(19)
C00J 0.014(2) 0.019(2) 0.027(2) -0.009(2) -0.0019(18) -0.0025(18)
C00K 0.023(3) 0.021(2) 0.030(3) -0.011(2) 0.001(2) 0.000(2)
C00L 0.018(2) 0.021(2) 0.035(3) -0.012(2) -0.004(2) -0.0013(19)
C00M 0.016(2) 0.020(2) 0.033(3) -0.008(2) 0.002(2) -0.0007(19)
C00N 0.019(2) 0.021(2) 0.028(3) -0.008(2) -0.0014(19) -0.0038(19)
C00O 0.025(3) 0.025(3) 0.026(3) -0.005(2) -0.003(2) -0.009(2)
C00P 0.028(3) 0.020(2) 0.033(3) -0.011(2) -0.003(2) 0.001(2)
C00Q 0.018(2) 0.020(2) 0.033(3) -0.008(2) 0.002(2) -0.0001(19)
C20 0.021(2) 0.020(2) 0.030(3) -0.007(2) 0.003(2) -0.0014(19)
C00S 0.021(2) 0.029(3) 0.028(3) -0.010(2) -0.001(2) -0.006(2)
C00T 0.021(3) 0.025(3) 0.038(3) -0.011(2) 0.006(2) -0.008(2)
C00U 0.016(2) 0.028(3) 0.044(3) -0.017(2) 0.000(2) 0.000(2)
C00V 0.031(3) 0.026(3) 0.031(3) -0.009(2) 0.001(2) 0.005(2)
C00W 0.026(3) 0.034(3) 0.028(3) -0.006(2) -0.006(2) -0.006(2)
C00X 0.038(3) 0.022(3) 0.022(2) -0.004(2) 0.000(2) -0.012(2)
C00Y 0.019(2) 0.027(3) 0.036(3) -0.010(2) -0.004(2) -0.006(2)
C00Z 0.022(3) 0.041(3) 0.034(3) -0.020(3) 0.004(2) -0.004(2)
C010 0.027(3) 0.020(3) 0.042(3) -0.007(2) 0.009(2) -0.005(2)
C011 0.029(3) 0.041(3) 0.040(3) -0.022(3) -0.010(2) 0.009(3)
C012 0.022(3) 0.028(3) 0.048(4) -0.017(3) 0.001(2) -0.006(2)
C013 0.024(3) 0.024(3) 0.054(4) -0.017(3) -0.010(2) -0.001(2)
C014 0.025(3) 0.041(4) 0.056(4) -0.025(3) -0.011(3) 0.004(3)
C015 0.020(3) 0.036(3) 0.044(3) -0.024(3) 0.000(2) 0.005(2)
C016 0.018(3) 0.025(3) 0.059(4) -0.015(3) 0.004(2) -0.003(2)
C017 0.038(3) 0.030(3) 0.052(4) -0.008(3) 0.003(3) -0.020(3)
C21 0.032(3) 0.036(3) 0.042(3) -0.013(3) 0.007(3) -0.010(3)
C019 0.051(4) 0.035(3) 0.039(3) -0.019(3) 0.000(3) -0.010(3)
B19 0.017(3) 0.024(3) 0.020(3) -0.005(2) -0.002(2) -0.001(2)

loop_
_atom_type_symbol
_atom_type_description
_atom_type_scat_dispersion_real
_atom_type_scat_dispersion_imag
_atom_type_scat_source
C C 0.0033 0.0016 'International Tables Vol C Tables 4.2.6.8 and 6.1.1.4'
H H 0.0000 0.0000 'International Tables Vol C Tables 4.2.6.8 and 6.1.1.4'
B B 0.0013 0.0007 'International Tables Vol C Tables 4.2.6.8 and 6.1.1.4'
N N 0.0061 0.0033 'International Tables Vol C Tables 4.2.6.8 and 6.1.1.4'
O O 0.0106 0.0060 'International Tables Vol C Tables 4.2.6.8 and 6.1.1.4'
Cl Cl 0.1484 0.1585 'International Tables Vol C Tables 4.2.6.8 and 6.1.1.4'
D D 0.0000 0.0000 'International Tables Vol C Tables 4.2.6.8 and 6.1.1.4'

loop_
_geom_angle_atom_site_label_1
_geom_angle_atom_site_label_2
_geom_angle_atom_site_label_3
_geom_angle
_geom_angle_site_symmetry_1
_geom_angle_site_symmetry_3
_geom_angle_publ_flag
C00H N004 C20 125.4(4) . . ?
C00Q N004 C00H 108.3(4) . . ?
C00Q N004 C20 125.6(4) . . ?
C00C N005 C00Z 120.4(5) . . ?
C00C N005 C015 119.0(5) . . ?
C00Z N005 C015 118.6(5) . . ?
C00G C006 C00Y 123.1(5) . . ?
C00O C006 C00G 119.8(5) . . ?
C00O C006 C00Y 117.1(5) . . ?
C008 C007 H007 119.1 . . ?
C00T C007 H007 119.1 . . ?
C00T C007 C008 121.7(5) . . ?
C007 C008 C009 120.5(5) . . ?
C007 C008 C00S 117.4(5) . . ?
C009 C008 C00S 122.0(5) . . ?
C008 C009 B19 121.1(4) . . ?
C00B C009 C008 117.6(5) . . ?
C00B C009 B19 121.2(4) . . ?
C00B C00A H00A 119.1 . . ?
C00B C00A C00T 121.7(5) . . ?
C00T C00A H00A 119.1 . . ?
C009 C00B C00W 120.8(5) . . ?
C00A C00B C009 120.6(5) . . ?
C00A C00B C00W 118.6(5) . . ?
N005 C00C C00F 120.6(5) . . ?
N005 C00C C00L 122.1(5) . . ?
C00L C00C C00F 117.2(4) . . ?
C00F C00D C00J 121.3(5) . . ?
C00F C00D C20 119.6(5) . . ?
C00J C00D C20 119.1(4) . . ?
C00I C00E H00E 119.1 . . ?
C00I C00E C00X 121.8(5) . . ?
C00X C00E H00E 119.1 . . ?
C00C C00F H00F 118.9 . . ?
C00D C00F C00C 122.2(5) . . ?
C00D C00F H00F 118.9 . . ?
C006 C00G C00I 116.9(5) . . ?
C006 C00G B19 120.4(4) . . ?
C00I C00G B19 122.4(4) . . ?
N004 C00H C00M 109.0(5) . . ?
N004 C00H C00P 128.9(5) . . ?
C00P C00H C00M 122.1(5) . . ?
C00E C00I C00G 120.9(5) . . ?
C00E C00I C00U 117.8(5) . . ?
C00G C00I C00U 121.4(5) . . ?
C00D C00J B19 128.3(5) . . ?
C00N C00J C00D 115.4(4) . . ?
C00N C00J B19 116.0(5) . . ?
C00Q C00K C00M 106.2(5) . . ?
C00V C00K C00M 133.9(5) . . ?
C00V C00K C00Q 119.9(5) . . ?
C00C C00L H00L 119.8 . . ?
C00N C00L C00C 120.4(5) . . ?
C00N C00L H00L 119.8 . . ?
C00H C00M C00K 106.8(5) . . ?
C010 C00M C00H 119.3(5) . . ?
C010 C00M C00K 133.8(5) . . ?
C00J C00N H00N 118.3 . . ?
C00L C00N C00J 123.3(5) . . ?
C00L C00N H00N 118.3 . . ?
C006 C00O H00O 118.6 . . ?
C00X C00O C006 122.7(5) . . ?
C00X C00O H00O 118.6 . . ?
C00H C00P H00P 121.4 . . ?
C013 C00P C00H 117.1(5) . . ?
C013 C00P H00P 121.4 . . ?
N004 C00Q C00K 109.6(5) . . ?
N004 C00Q C012 129.4(5) . . ?
C012 C00Q C00K 121.1(5) . . ?
N004 C20 C00D 113.1(4) . . ?
N004 C20 H20A 109.0 . . ?
N004 C20 H20B 109.0 . . ?
C00D C20 H20A 109.0 . . ?
C00D C20 H20B 109.0 . . ?
H20A C20 H20B 107.8 . . ?
C008 C00S H00B 109.5 . . ?
C008 C00S H00C 109.5 . . ?
C008 C00S H00D 109.5 . . ?
H00B C00S H00C 109.5 . . ?
H00B C00S H00D 109.5 . . ?
H00C C00S H00D 109.5 . . ?
C007 C00T C00A 117.8(5) . . ?
C007 C00T C017 120.7(5) . . ?
C00A C00T C017 121.6(5) . . ?
C00I C00U H00G 109.5 . . ?
C00I C00U H00H 109.5 . . ?
C00I C00U H00I 109.5 . . ?
H00G C00U H00H 109.5 . . ?
H00G C00U H00I 109.5 . . ?
H00H C00U H00I 109.5 . . ?
C00K C00V H00V 120.4 . . ?
C011 C00V C00K 119.1(6) . . ?
C011 C00V H00V 120.4 . . ?
C00B C00W H00J 109.5 . . ?
C00B C00W H00K 109.5 . . ?
C00B C00W H00M 109.5 . . ?
H00J C00W H00K 109.5 . . ?
H00J C00W H00M 109.5 . . ?
H00K C00W H00M 109.5 . . ?
C00E C00X C019 119.8(5) . . ?
C00O C00X C00E 117.7(5) . . ?
C00O C00X C019 122.4(5) . . ?
C006 C00Y H00Q 109.5 . . ?
C006 C00Y H00R 109.5 . . ?
C006 C00Y H00S 109.5 . . ?
H00Q C00Y H00R 109.5 . . ?
H00Q C00Y H00S 109.5 . . ?
H00R C00Y H00S 109.5 . . ?
N005 C00Z H00T 109.5 . . ?
N005 C00Z H00U 109.5 . . ?
N005 C00Z H00W 109.5 . . ?
H00T C00Z H00U 109.5 . . ?
H00T C00Z H00W 109.5 . . ?
H00U C00Z H00W 109.5 . . ?
C00M C010 H010 120.7 . . ?
C016 C010 C00M 118.6(6) . . ?
C016 C010 H010 120.7 . . ?
C00V C011 H011 119.7 . . ?
C00V C011 C014 120.6(6) . . ?
C014 C011 H011 119.7 . . ?
C00Q C012 H012 121.2 . . ?
C014 C012 C00Q 117.5(6) . . ?
C014 C012 H012 121.2 . . ?
C00P C013 H013 119.3 . . ?
C00P C013 C016 121.4(6) . . ?
C016 C013 H013 119.3 . . ?
C011 C014 H014 119.1 . . ?
C012 C014 C011 121.8(6) . . ?
C012 C014 H014 119.1 . . ?
N005 C015 H01A 109.5 . . ?
N005 C015 H01B 109.5 . . ?
N005 C015 H01C 109.5 . . ?
H01A C015 H01B 109.5 . . ?
H01A C015 H01C 109.5 . . ?
H01B C015 H01C 109.5 . . ?
C010 C016 C013 121.5(5) . . ?
C010 C016 H016 119.3 . . ?
C013 C016 H016 119.3 . . ?
C00T C017 H01D 109.5 . . ?
C00T C017 H01E 109.5 . . ?
C00T C017 H01F 109.5 . . ?
H01D C017 H01E 109.5 . . ?
H01D C017 H01F 109.5 . . ?
H01E C017 H01F 109.5 . . ?
Cl3 C21 Cl1 108.7(4) . . ?
Cl3 C21 D21 108.9 . . ?
Cl2 C21 Cl3 110.1(4) . . ?
Cl2 C21 Cl1 111.3(4) . . ?
Cl2 C21 D21 108.9 . . ?
Cl1 C21 D21 108.9 . . ?
C00X C019 H01G 109.5 . . ?
C00X C019 H01H 109.5 . . ?
C00X C019 H01I 109.5 . . ?
H01G C019 H01H 109.5 . . ?
H01G C019 H01I 109.5 . . ?
H01H C019 H01I 109.5 . . ?
C00G B19 C009 120.4(4) . . ?
C00J B19 C009 115.6(5) . . ?
C00J B19 C00G 123.7(5) . . ?

loop_
_geom_bond_atom_site_label_1
_geom_bond_atom_site_label_2
_geom_bond_distance
_geom_bond_site_symmetry_2
_geom_bond_publ_flag
Cl3 C21 1.754(6) . ?
Cl2 C21 1.753(7) . ?
Cl1 C21 1.759(7) . ?
N004 C00H 1.389(7) . ?
N004 C00Q 1.378(7) . ?
N004 C20 1.452(7) . ?
N005 C00C 1.370(6) . ?
N005 C00Z 1.448(8) . ?
N005 C015 1.450(7) . ?
C006 C00G 1.427(7) . ?
C006 C00O 1.392(8) . ?
C006 C00Y 1.513(7) . ?
C007 H007 0.9300 . ?
C007 C008 1.393(7) . ?
C007 C00T 1.389(8) . ?
C008 C009 1.411(7) . ?
C008 C00S 1.506(7) . ?
C009 C00B 1.409(7) . ?
C009 B19 1.589(7) . ?
C00A H00A 0.9300 . ?
C00A C00B 1.391(7) . ?
C00A C00T 1.392(8) . ?
C00B C00W 1.510(7) . ?
C00C C00F 1.406(7) . ?
C00C C00L 1.400(8) . ?
C00D C00F 1.379(7) . ?
C00D C00J 1.417(7) . ?
C00D C20 1.526(7) . ?
C00E H00E 0.9300 . ?
C00E C00I 1.382(8) . ?
C00E C00X 1.394(8) . ?
C00F H00F 0.9300 . ?
C00G C00I 1.429(7) . ?
C00G B19 1.574(8) . ?
C00H C00M 1.406(8) . ?
C00H C00P 1.391(8) . ?
C00I C00U 1.511(7) . ?
C00J C00N 1.416(7) . ?
C00J B19 1.561(7) . ?
C00K C00M 1.443(8) . ?
C00K C00Q 1.409(7) . ?
C00K C00V 1.390(8) . ?
C00L H00L 0.9300 . ?
C00L C00N 1.376(7) . ?
C00M C010 1.403(7) . ?
C00N H00N 0.9300 . ?
C00O H00O 0.9300 . ?
C00O C00X 1.384(8) . ?
C00P H00P 0.9300 . ?
C00P C013 1.388(8) . ?
C00Q C012 1.404(8) . ?
C20 H20A 0.9700 . ?
C20 H20B 0.9700 . ?
C00S H00B 0.9600 . ?
C00S H00C 0.9600 . ?
C00S H00D 0.9600 . ?
C00T C017 1.513(8) . ?
C00U H00G 0.9600 . ?
C00U H00H 0.9600 . ?
C00U H00I 0.9600 . ?
C00V H00V 0.9300 . ?
C00V C011 1.380(9) . ?
C00W H00J 0.9600 . ?
C00W H00K 0.9600 . ?
C00W H00M 0.9600 . ?
C00X C019 1.510(8) . ?
C00Y H00Q 0.9600 . ?
C00Y H00R 0.9600 . ?
C00Y H00S 0.9600 . ?
C00Z H00T 0.9600 . ?
C00Z H00U 0.9600 . ?
C00Z H00W 0.9600 . ?
C010 H010 0.9300 . ?
C010 C016 1.372(9) . ?
C011 H011 0.9300 . ?
C011 C014 1.398(10) . ?
C012 H012 0.9300 . ?
C012 C014 1.376(9) . ?
C013 H013 0.9300 . ?
C013 C016 1.393(9) . ?
C014 H014 0.9300 . ?
C015 H01A 0.9600 . ?
C015 H01B 0.9600 . ?
C015 H01C 0.9600 . ?
C016 H016 0.9300 . ?
C017 H01D 0.9600 . ?
C017 H01E 0.9600 . ?
C017 H01F 0.9600 . ?
C21 D21 0.9800 . ?
C019 H01G 0.9600 . ?
C019 H01H 0.9600 . ?
C019 H01I 0.9600 . ?

loop_
_geom_torsion_atom_site_label_1
_geom_torsion_atom_site_label_2
_geom_torsion_atom_site_label_3
_geom_torsion_atom_site_label_4
_geom_torsion
_geom_torsion_site_symmetry_1
_geom_torsion_site_symmetry_2
_geom_torsion_site_symmetry_3
_geom_torsion_site_symmetry_4
_geom_torsion_publ_flag
N004 C00H C00M C00K -0.7(6) . . . . ?
N004 C00H C00M C010 179.7(5) . . . . ?
N004 C00H C00P C013 -179.7(5) . . . . ?
N004 C00Q C012 C014 179.0(5) . . . . ?
N005 C00C C00F C00D -175.0(5) . . . . ?
N005 C00C C00L C00N 178.0(5) . . . . ?
C006 C00G C00I C00E -1.7(7) . . . . ?
C006 C00G C00I C00U 178.1(5) . . . . ?
C006 C00G B19 C009 126.1(5) . . . . ?
C006 C00G B19 C00J -47.0(7) . . . . ?
C006 C00O C00X C00E -0.2(8) . . . . ?
C006 C00O C00X C019 178.6(5) . . . . ?
C007 C008 C009 C00B 1.3(7) . . . . ?
C007 C008 C009 B19 177.4(5) . . . . ?
C008 C007 C00T C00A 0.6(8) . . . . ?
C008 C007 C00T C017 -179.9(5) . . . . ?
C008 C009 C00B C00A -2.3(7) . . . . ?
C008 C009 C00B C00W 175.0(5) . . . . ?
C008 C009 B19 C00G 117.0(5) . . . . ?
C008 C009 B19 C00J -69.4(6) . . . . ?
C00B C009 B19 C00G -67.1(6) . . . . ?
C00B C009 B19 C00J 106.6(5) . . . . ?
C00B C00A C00T C007 -1.6(8) . . . . ?
C00B C00A C00T C017 178.9(5) . . . . ?
C00C C00L C00N C00J -3.1(8) . . . . ?
C00D C00J C00N C00L 4.3(7) . . . . ?
C00D C00J B19 C009 150.6(5) . . . . ?
C00D C00J B19 C00G -36.0(8) . . . . ?
C00F C00C C00L C00N -1.2(7) . . . . ?
C00F C00D C00J C00N -1.3(7) . . . . ?
C00F C00D C00J B19 171.6(5) . . . . ?
C00F C00D C20 N004 10.4(7) . . . . ?
C00G C006 C00O C00X -3.0(8) . . . . ?
C00H N004 C00Q C00K -3.0(6) . . . . ?
C00H N004 C00Q C012 178.1(5) . . . . ?
C00H N004 C20 C00D -86.7(6) . . . . ?
C00H C00M C010 C016 0.2(8) . . . . ?
C00H C00P C013 C016 -0.4(8) . . . . ?
C00I C00E C00X C00O 2.4(8) . . . . ?
C00I C00E C00X C019 -176.4(5) . . . . ?
C00I C00G B19 C009 -47.8(7) . . . . ?
C00I C00G B19 C00J 139.1(5) . . . . ?
C00J C00D C00F C00C -3.0(8) . . . . ?
C00J C00D C20 N004 -167.9(4) . . . . ?
C00K C00M C010 C016 -179.2(6) . . . . ?
C00K C00Q C012 C014 0.2(8) . . . . ?
C00K C00V C011 C014 -0.1(9) . . . . ?
C00L C00C C00F C00D 4.2(7) . . . . ?
C00M C00H C00P C013 0.5(8) . . . . ?
C00M C00K C00Q N004 2.5(6) . . . . ?
C00M C00K C00Q C012 -178.5(5) . . . . ?
C00M C00K C00V C011 177.9(6) . . . . ?
C00M C010 C016 C013 -0.2(8) . . . . ?
C00N C00J B19 C009 -36.5(6) . . . . ?
C00N C00J B19 C00G 136.9(5) . . . . ?
C00O C006 C00G C00I 3.9(7) . . . . ?
C00O C006 C00G B19 -170.4(5) . . . . ?
C00P C00H C00M C00K 179.2(5) . . . . ?
C00P C00H C00M C010 -0.4(8) . . . . ?
C00P C013 C016 C010 0.3(9) . . . . ?
C00Q N004 C00H C00M 2.3(6) . . . . ?
C00Q N004 C00H C00P -177.6(5) . . . . ?
C00Q N004 C20 C00D 82.4(6) . . . . ?
C00Q C00K C00M C00H -1.1(6) . . . . ?
C00Q C00K C00M C010 178.4(6) . . . . ?
C00Q C00K C00V C011 -0.1(8) . . . . ?
C00Q C012 C014 C011 -0.4(9) . . . . ?
C20 N004 C00H C00M 172.9(5) . . . . ?
C20 N004 C00H C00P -7.0(8) . . . . ?
C20 N004 C00Q C00K -173.6(4) . . . . ?
C20 N004 C00Q C012 7.5(9) . . . . ?
C20 C00D C00F C00C 178.8(5) . . . . ?
C20 C00D C00J C00N 177.0(5) . . . . ?
C20 C00D C00J B19 -10.1(8) . . . . ?
C00S C008 C009 C00B 178.4(5) . . . . ?
C00S C008 C009 B19 -5.5(7) . . . . ?
C00T C007 C008 C009 -0.5(8) . . . . ?
C00T C007 C008 C00S -177.7(5) . . . . ?
C00T C00A C00B C009 2.5(8) . . . . ?
C00T C00A C00B C00W -174.9(5) . . . . ?
C00V C00K C00M C00H -179.3(6) . . . . ?
C00V C00K C00M C010 0.1(11) . . . . ?
C00V C00K C00Q N004 -179.0(5) . . . . ?
C00V C00K C00Q C012 0.1(8) . . . . ?
C00V C011 C014 C012 0.4(9) . . . . ?
C00X C00E C00I C00G -1.5(8) . . . . ?
C00X C00E C00I C00U 178.8(5) . . . . ?
C00Y C006 C00G C00I -178.6(5) . . . . ?
C00Y C006 C00G B19 7.1(7) . . . . ?
C00Y C006 C00O C00X 179.3(5) . . . . ?
C00Z N005 C00C C00F -15.0(7) . . . . ?
C00Z N005 C00C C00L 165.8(5) . . . . ?
C015 N005 C00C C00F -178.6(5) . . . . ?
C015 N005 C00C C00L 2.2(8) . . . . ?
B19 C009 C00B C00A -178.4(5) . . . . ?
B19 C009 C00B C00W -1.1(7) . . . . ?
B19 C00G C00I C00E 172.4(5) . . . . ?
B19 C00G C00I C00U -7.8(8) . . . . ?
B19 C00J C00N C00L -169.5(5) . . . . ?
